data_1515230
loop_
_publ_author_name
'Ni, Wen-Xiu'
'Man, Wai-Lun'
'Yiu, Shek-Man'
'Ho, Man'
'Cheung, Myra Ting-Wai'
'Ko, Chi-Chiu'
'Che, Chi-Ming'
'Lam, Yun-Wah'
'Lau, Tai-Chu'

_publ_section_title
;
 Osmium(vi) nitrido complexes bearing azole heterocycles: a new class of
 antitumor agents
;
_journal_issue 5
_journal_name_full 'Chemical Science'
_journal_page_first 1582
_journal_paper_doi 10.1039/c2sc01031c
_journal_volume 3
_journal_year 2012
_chemical_formula_moiety '0.5(C20 H32 Cl6 N10 Os2)'
_chemical_formula_sum 'C10 H16 Cl3 N5 Os'
_chemical_formula_weight 502.83
_chemical_name_systematic
;
?
;
_space_group_crystal_system monoclinic
_space_group_IT_number 15
_space_group_name_Hall '-C 2yc'
_space_group_name_H-M_alt 'C 1 2/c 1'
_symmetry_space_group_name_Hall '-C 2yc'
_symmetry_space_group_name_H-M 'C 1 2/c 1'
_atom_sites_solution_hydrogens geom
_atom_sites_solution_primary direct
_atom_sites_solution_secondary difmap
_audit_creation_date 2011-10-18
_audit_creation_method
;
Olex2 1.1
(compiled 2011.08.18 svn.r1932, GUI svn.r3819)
;
_cell_angle_alpha 90.00
_cell_angle_beta 92.79
_cell_angle_gamma 90.00
_cell_formula_units_Z 4
_cell_length_a 10.466
_cell_length_b 14.595
_cell_length_c 10.063
_cell_measurement_reflns_used 4491
_cell_measurement_temperature 173(2)
_cell_measurement_theta_max 71.3607
_cell_measurement_theta_min 4.4007
_cell_volume 1535.314
_computing_cell_refinement
;
CrysAlisPro, Oxford Diffraction Ltd.,
Version 1.171.33.34d (release 27-02-2009 CrysAlis171 .NET)
(compiled Feb 27 2009,15:38:38)
;
_computing_data_collection
;
CrysAlisPro, Oxford Diffraction Ltd.,
Version 1.171.33.34d (release 27-02-2009 CrysAlis171 .NET)
(compiled Feb 27 2009,15:38:38)
;
_computing_data_reduction
;
CrysAlisPro, Oxford Diffraction Ltd.,
Version 1.171.33.34d (release 27-02-2009 CrysAlis171 .NET)
(compiled Feb 27 2009,15:38:38)
;
_computing_molecular_graphics
;
O. V. Dolomanov, L. J. Bourhis, R. J. Gildea, J. A. K. Howard and H. Puschmann,
OLEX2: a complete structure solution, refinement and analysis program.
J. Appl. Cryst. (2009). 42, 339-341.
;
_computing_publication_material
;
O. V. Dolomanov, L. J. Bourhis, R. J. Gildea, J. A. K. Howard and H. Puschmann,
OLEX2: a complete structure solution, refinement and analysis program.
J. Appl. Cryst. (2009). 42, 339-341.
;
_computing_structure_refinement
;
XL, G.M. Sheldrick, Acta Cryst.
(2008). A64, 112-122
;
_computing_structure_solution 'SHELXS-97 (Sheldrick, 1990)'
_diffrn_ambient_temperature 173.15
_diffrn_detector_area_resol_mean 16.1270
_diffrn_measured_fraction_theta_full 1.000
_diffrn_measured_fraction_theta_max 1.000
_diffrn_measurement_details
;
1 omega -36.00 27.00 0.5000 1.5000
omega____ theta____ kappa____ phi______ frames
- -40.6700 77.0000 150.0000 126

2 omega -62.00 32.00 0.5000 1.5000
omega____ theta____ kappa____ phi______ frames
- -40.6700 37.0000 30.0000 188

3 omega -77.00 -30.00 0.5000 1.5000
omega____ theta____ kappa____ phi______ frames
- -40.6700 125.0000 150.0000 94

4 omega 22.00 101.00 0.5000 1.5000
omega____ theta____ kappa____ phi______ frames
- 40.6700 77.0000 30.0000 158

5 omega 32.00 63.00 0.5000 1.5000
omega____ theta____ kappa____ phi______ frames
- 40.6700 -77.0000 -90.0000 62

6 omega -30.00 59.00 0.5000 1.5000
omega____ theta____ kappa____ phi______ frames
- 40.6700 -37.0000 -150.0000 178

7 omega -129.00 -49.00 0.5000 8.0000
omega____ theta____ kappa____ phi______ frames
- -64.0000 -45.0000 90.0000 160

8 omega -140.00 -86.00 0.5000 8.0000
omega____ theta____ kappa____ phi______ frames
- -64.0000 179.0000 -60.0000 108

9 omega 80.00 144.00 0.5000 8.0000
omega____ theta____ kappa____ phi______ frames
- 109.6546 77.0000 60.0000 128

10 omega 80.00 178.00 0.5000 8.0000
omega____ theta____ kappa____ phi______ frames
- 109.6546 77.0000 30.0000 196

11 omega 37.00 168.00 0.5000 8.0000
omega____ theta____ kappa____ phi______ frames
- 109.6546 0.0000 -150.0000 262

12 omega 60.00 148.00 0.5000 8.0000
omega____ theta____ kappa____ phi______ frames
- 109.6546 -92.0000 -73.0000 176

13 omega 64.00 133.00 0.5000 8.0000
omega____ theta____ kappa____ phi______ frames
- 109.6546 -45.0000 60.0000 138

14 omega 41.00 133.00 0.5000 8.0000
omega____ theta____ kappa____ phi______ frames
- 109.6546 -45.0000 -120.0000 184

15 omega 139.00 175.00 0.5000 8.0000
omega____ theta____ kappa____ phi______ frames
- 109.6546 77.0000 -120.0000 72

16 omega 69.00 118.00 0.5000 8.0000
omega____ theta____ kappa____ phi______ frames
- 109.6546 -45.0000 120.0000 98

17 omega 72.00 111.00 0.5000 8.0000
omega____ theta____ kappa____ phi______ frames
- 109.6546 -92.0000 -32.0000 78

18 omega 45.00 70.00 0.5000 8.0000
omega____ theta____ kappa____ phi______ frames
- 109.6546 -78.0000 -3.0000 50

19 omega 48.00 114.00 0.5000 8.0000
omega____ theta____ kappa____ phi______ frames
- 109.6546 -92.0000 84.0000 132

20 omega 60.00 130.00 0.5000 8.0000
omega____ theta____ kappa____ phi______ frames
- 109.6546 -90.0000 168.0000 140
;
_diffrn_measurement_device_type
;
Goniometer Xcalibur, detector: Sapphire3,
removed Mo collimator (Gemini ultra Cu)
;
_diffrn_measurement_method '\w scans'
_diffrn_orient_matrix_UB_11 0.1307319321
_diffrn_orient_matrix_UB_12 -0.0469146234
_diffrn_orient_matrix_UB_13 0.0247215321
_diffrn_orient_matrix_UB_21 -0.0638992105
_diffrn_orient_matrix_UB_22 -0.0765577164
_diffrn_orient_matrix_UB_23 0.0779662004
_diffrn_orient_matrix_UB_31 -0.0220222759
_diffrn_orient_matrix_UB_32 -0.0552223990
_diffrn_orient_matrix_UB_33 -0.1296329648
_diffrn_radiation_monochromator mirror
_diffrn_radiation_type 'Cu K\a'
_diffrn_radiation_wavelength 1.5418
_diffrn_reflns_av_R_equivalents 0.0144
_diffrn_reflns_av_unetI/netI 0.0109
_diffrn_reflns_limit_h_max 12
_diffrn_reflns_limit_h_min -12
_diffrn_reflns_limit_k_max 17
_diffrn_reflns_limit_k_min -17
_diffrn_reflns_limit_l_max 7
_diffrn_reflns_limit_l_min -12
_diffrn_reflns_number 3882
_diffrn_reflns_theta_full 66.98
_diffrn_reflns_theta_max 66.98
_diffrn_reflns_theta_min 5.20
_diffrn_source 'Enhance Ultra (Cu) X-ray Source'
_diffrn_source_current n/a
_diffrn_source_voltage n/a
_exptl_absorpt_coefficient_mu 20.450
_exptl_absorpt_correction_T_max 0.389
_exptl_absorpt_correction_T_min 0.097
_exptl_absorpt_correction_type analytical
_exptl_absorpt_process_details
;
CrysAlisPro, Oxford Diffraction Ltd.,
Version 1.171.33.34d (release 27-02-2009 CrysAlis171 .NET)
(compiled Feb 27 2009,15:38:38)
Analytical numeric absorption correction using a multifaceted crystal
model based on expressions derived by R.C. Clark & J.S. Reid.
(Clark, R. C. & Reid, J. S. (1995). Acta Cryst. A51, 887-897)
;
_exptl_crystal_colour red
_exptl_crystal_density_diffrn 2.175
_exptl_crystal_density_method 'not measured'
_exptl_crystal_description irregular
_exptl_crystal_F_000 952
_exptl_crystal_size_max 0.2799
_exptl_crystal_size_mid 0.1717
_exptl_crystal_size_min 0.063
_refine_diff_density_max 0.353
_refine_diff_density_min -1.252
_refine_diff_density_rms 0.146
_refine_ls_extinction_method none
_refine_ls_goodness_of_fit_ref 1.194
_refine_ls_hydrogen_treatment constr
_refine_ls_matrix_type full
_refine_ls_number_parameters 90
_refine_ls_number_reflns 1372
_refine_ls_number_restraints 0
_refine_ls_restrained_S_all 1.194
_refine_ls_R_factor_all 0.0181
_refine_ls_R_factor_gt 0.0181
_refine_ls_shift/su_max 0.000
_refine_ls_shift/su_mean 0.000
_refine_ls_structure_factor_coef Fsqd
_refine_ls_weighting_details 'calc w=1/[\s^2^(Fo^2^)+(0.0271P)^2^+4.4444P] where P=(Fo^2^+2Fc^2^)/3'
_refine_ls_weighting_scheme calc
_refine_ls_wR_factor_gt 0.0459
_refine_ls_wR_factor_ref 0.0459
_reflns_number_gt 1372
_reflns_number_total 1372
_reflns_threshold_expression >2sigma(I)
_cod_data_source_file c2sc01031c.txt
_cod_data_source_block 4
_cod_original_cell_volume 1535.3
_cod_database_code 1515230
_chemical_oxdiff_formula 'Os1 Cl3 N5 C10'
_reflns_odcompleteness_completeness 99.86
_reflns_odcompleteness_iscentric 1
_reflns_odcompleteness_theta 66.49

loop_
_space_group_symop_id
_space_group_symop_operation_xyz
1 'x, y, z'
2 '-x, y, -z+1/2'
3 'x+1/2, y+1/2, z'
4 '-x+1/2, y+1/2, -z+1/2'
5 '-x, -y, -z'
6 'x, -y, z-1/2'
7 '-x+1/2, -y+1/2, -z'
8 'x+1/2, -y+1/2, z-1/2'

loop_
_atom_site_label
_atom_site_type_symbol
_atom_site_fract_x
_atom_site_fract_y
_atom_site_fract_z
_atom_site_U_iso_or_equiv
_atom_site_adp_type
_atom_site_occupancy
_atom_site_symmetry_multiplicity
_atom_site_calc_flag
_atom_site_refinement_flags
Os1 Os 1.0000 0.155405(11) 0.2500 0.01334(9) Uani 1 2 d S
Cl1 Cl 1.0000 -0.01638(7) 0.2500 0.0226(2) Uani 1 2 d S
Cl2 Cl 0.90090(8) 0.13974(6) 0.45462(8) 0.02382(17) Uani 1 1 d .
N1 N 1.0000 0.2680(3) 0.2500 0.0229(8) Uani 1 2 d S
N2 N 0.8243(3) 0.14160(19) 0.1441(3) 0.0195(6) Uani 1 1 d .
N3 N 0.8084(3) 0.08026(19) 0.0430(3) 0.0218(6) Uani 1 1 d .
H3 H 0.8683 0.0427 0.0179 0.026 Uiso 1 1 calc R
C1 C 0.7128(3) 0.1866(2) 0.1507(3) 0.0199(6) Uani 1 1 d .
C2 C 0.6271(4) 0.1519(2) 0.0529(4) 0.0245(8) Uani 1 1 d .
H2 H 0.5413 0.1712 0.0350 0.029 Uiso 1 1 calc R
C3 C 0.6905(3) 0.0842(2) -0.0131(3) 0.0232(7) Uani 1 1 d .
C4 C 0.6484(4) 0.0221(3) -0.1255(4) 0.0357(9) Uani 1 1 d .
H4A H 0.7047 0.0303 -0.1995 0.054 Uiso 1 1 calc R
H4B H 0.5602 0.0370 -0.1552 0.054 Uiso 1 1 calc R
H4C H 0.6525 -0.0417 -0.0952 0.054 Uiso 1 1 calc R
C5 C 0.6904(3) 0.2608(3) 0.2475(4) 0.0284(7) Uani 1 1 d .
H5A H 0.6688 0.2339 0.3327 0.043 Uiso 1 1 calc R
H5B H 0.6197 0.2996 0.2135 0.043 Uiso 1 1 calc R
H5C H 0.7680 0.2979 0.2602 0.043 Uiso 1 1 calc R

loop_
_atom_site_aniso_label
_atom_site_aniso_U_11
_atom_site_aniso_U_22
_atom_site_aniso_U_33
_atom_site_aniso_U_23
_atom_site_aniso_U_13
_atom_site_aniso_U_12
Os1 0.01474(12) 0.01304(12) 0.01211(12) 0.000 -0.00049(7) 0.000
Cl1 0.0261(5) 0.0128(5) 0.0280(6) 0.000 -0.0079(4) 0.000
Cl2 0.0258(4) 0.0306(4) 0.0154(4) -0.0003(3) 0.0045(3) -0.0023(3)
N1 0.025(2) 0.0183(19) 0.025(2) 0.000 -0.0005(16) 0.000
N2 0.0208(15) 0.0165(13) 0.0211(15) -0.0026(10) -0.0009(12) 0.0008(10)
N3 0.0211(14) 0.0217(14) 0.0220(14) -0.0069(11) -0.0047(11) 0.0061(11)
C1 0.0195(15) 0.0185(16) 0.0219(16) 0.0048(13) 0.0030(12) 0.0035(13)
C2 0.0164(17) 0.029(2) 0.0275(19) 0.0023(13) -0.0020(14) 0.0028(12)
C3 0.0210(16) 0.0237(17) 0.0243(17) 0.0015(13) -0.0073(13) 0.0001(13)
C4 0.0306(19) 0.036(2) 0.039(2) -0.0110(18) -0.0160(16) 0.0018(17)
C5 0.0263(17) 0.0275(18) 0.0316(19) -0.0043(15) 0.0037(14) 0.0083(14)

loop_
_atom_type_symbol
_atom_type_description
_atom_type_scat_dispersion_real
_atom_type_scat_dispersion_imag
_atom_type_scat_source
C C 0.0181 0.0091 'International Tables Vol C Tables 4.2.6.8 and 6.1.1.4'
N N 0.0311 0.0180 'International Tables Vol C Tables 4.2.6.8 and 6.1.1.4'
Cl Cl 0.3639 0.7018 'International Tables Vol C Tables 4.2.6.8 and 6.1.1.4'
Os Os -4.9801 6.2216 'International Tables Vol C Tables 4.2.6.8 and 6.1.1.4'
H H 0.0000 0.0000 'International Tables Vol C Tables 4.2.6.8 and 6.1.1.4'

loop_
_geom_angle_atom_site_label_1
_geom_angle_atom_site_label_2
_geom_angle_atom_site_label_3
_geom_angle
_geom_angle_site_symmetry_1
_geom_angle_site_symmetry_3
Cl2 Os1 Cl1 84.44(2) . .
Cl2 Os1 Cl1 84.44(2) 2_755 .
Cl2 Os1 Cl2 168.89(4) . 2_755
N1 Os1 Cl1 180.0 . .
N1 Os1 Cl2 95.56(2) . .
N1 Os1 Cl2 95.56(2) . 2_755
N1 Os1 N2 95.53(8) . 2_755
N1 Os1 N2 95.53(8) . .
N2 Os1 Cl1 84.47(8) . .
N2 Os1 Cl1 84.47(8) 2_755 .
N2 Os1 Cl2 91.29(8) . .
N2 Os1 Cl2 87.64(8) 2_755 .
N2 Os1 Cl2 87.64(8) . 2_755
N2 Os1 Cl2 91.29(8) 2_755 2_755
N2 Os1 N2 168.94(15) . 2_755
N3 N2 Os1 121.2(2) . .
C1 N2 Os1 132.3(2) . .
C1 N2 N3 106.5(3) . .
N2 N3 H3 124.3 . .
C3 N3 N2 111.5(3) . .
C3 N3 H3 124.3 . .
N2 C1 C2 108.5(3) . .
N2 C1 C5 123.7(3) . .
C2 C1 C5 127.8(3) . .
C1 C2 H2 126.5 . .
C3 C2 C1 107.0(3) . .
C3 C2 H2 126.5 . .
N3 C3 C2 106.5(3) . .
N3 C3 C4 121.8(3) . .
C2 C3 C4 131.7(3) . .
C3 C4 H4A 109.5 . .
C3 C4 H4B 109.5 . .
C3 C4 H4C 109.5 . .
H4A C4 H4B 109.5 . .
H4A C4 H4C 109.5 . .
H4B C4 H4C 109.5 . .
C1 C5 H5A 109.5 . .
C1 C5 H5B 109.5 . .
C1 C5 H5C 109.5 . .
H5A C5 H5B 109.5 . .
H5A C5 H5C 109.5 . .
H5B C5 H5C 109.5 . .

loop_
_geom_bond_atom_site_label_1
_geom_bond_atom_site_label_2
_geom_bond_distance
_geom_bond_site_symmetry_2
Os1 Cl1 2.5072(10) .
Os1 Cl2 2.3613(8) .
Os1 Cl2 2.3613(8) 2_755
Os1 N1 1.643(4) .
Os1 N2 2.090(3) .
Os1 N2 2.090(3) 2_755
N2 N3 1.359(4) .
N2 C1 1.344(4) .
N3 H3 0.8800 .
N3 C3 1.333(4) .
C1 C2 1.394(5) .
C1 C5 1.483(5) .
C2 H2 0.9500 .
C2 C3 1.379(5) .
C3 C4 1.499(5) .
C4 H4A 0.9800 .
C4 H4B 0.9800 .
C4 H4C 0.9800 .
C5 H5A 0.9800 .
C5 H5B 0.9800 .
C5 H5C 0.9800 .

loop_
_geom_torsion_atom_site_label_1
_geom_torsion_atom_site_label_2
_geom_torsion_atom_site_label_3
_geom_torsion_atom_site_label_4
_geom_torsion
_geom_torsion_site_symmetry_1
Os1 N2 N3 C3 -178.4(2) .
Os1 N2 C1 C2 177.7(2) .
Os1 N2 C1 C5 -1.9(5) .
Cl1 Os1 N2 N3 -44.3(2) .
Cl1 Os1 N2 C1 138.7(3) .
Cl2 Os1 N2 N3 -128.6(2) .
Cl2 Os1 N2 N3 40.3(2) 2_755
Cl2 Os1 N2 C1 54.4(3) .
Cl2 Os1 N2 C1 -136.6(3) 2_755
N1 Os1 N2 N3 135.7(2) .
N1 Os1 N2 C1 -41.3(3) .
N2 Os1 N2 N3 -44.3(2) 2_755
N2 Os1 N2 C1 138.7(3) 2_755
N2 N3 C3 C2 0.8(4) .
N2 N3 C3 C4 -178.9(3) .
N2 C1 C2 C3 0.1(4) .
N3 N2 C1 C2 0.4(4) .
N3 N2 C1 C5 -179.2(3) .
C1 N2 N3 C3 -0.8(4) .
C1 C2 C3 N3 -0.5(4) .
C1 C2 C3 C4 179.1(4) .
C5 C1 C2 C3 179.7(3) .
